data_7036365
loop_
_publ_author_name
'Pla, Daniel'
'Sadek, Omar'
'Cadet, Sarah'
'Mestre-Voegtl\'e, B\'eatrice'
'Gras, Emmanuel'

_publ_section_title
;
 Naphthylaminoborane: from structural switches to frustrated Lewis pair
 reactivity.
;
_journal_issue 42
_journal_name_full 'Dalton transactions (Cambridge, England : 2003)'
_journal_page_first 18340
_journal_page_last 18346
_journal_paper_doi 10.1039/c5dt02659h
_journal_volume 44
_journal_year 2015
_chemical_compound_source 'synthesis as described'
_chemical_formula_moiety 'C32 H36 B1 N1'
_chemical_formula_sum 'C32 H36 B N'
_chemical_formula_weight 445.43
_chemical_name_systematic 6-(Dimesitylboryl)-N,N-dimethyl-1,2-dihydroacenaphthylen-5-amine
_chemical_properties_physical Moisture-sensitive
_space_group_IT_number 2
_symmetry_cell_setting triclinic
_symmetry_Int_Tables_number 2
_symmetry_space_group_name_Hall '-P 1'
_symmetry_space_group_name_H-M 'P -1'
_atom_sites_solution_hydrogens geom
_atom_sites_solution_primary direct
_atom_sites_solution_secondary difmap
_audit_update_record
;
2015-05-27 deposited with the CCDC.
2015-09-02 downloaded from the CCDC.
;
_cell_angle_alpha 97.351(2)
_cell_angle_beta 101.400(2)
_cell_angle_gamma 105.609(2)
_cell_formula_units_Z 2
_cell_length_a 9.2908(6)
_cell_length_b 9.5397(6)
_cell_length_c 15.6546(10)
_cell_measurement_reflns_used 9987
_cell_measurement_temperature 193(2)
_cell_measurement_theta_max 28.21
_cell_measurement_theta_min 2.26
_cell_measurement_wavelength 0.71073
_cell_volume 1285.62(14)
_computing_cell_refinement 'APEX2 and SAINT'
_computing_data_collection APEX2
_computing_data_reduction SAINT
_computing_molecular_graphics 'Ortep-3 for Windows (Farrugia, 1997)'
_computing_publication_material 'WinGX publication routines (Farrugia, 1999)'
_computing_structure_refinement 'SHELXL-97 (Sheldrick, 2008)'
_computing_structure_solution 'SHELXS-97 (Sheldrick, 2008)'
_diffrn_ambient_temperature 193(2)
_diffrn_measured_fraction_theta_full 0.994
_diffrn_measured_fraction_theta_max 0.994
_diffrn_measurement_device_type 'Bruker Kappa APEX II Quazar'
_diffrn_measurement_method 'phi and omega scans'
_diffrn_radiation_monochromator 'multilayer optics'
_diffrn_radiation_probe x-ray
_diffrn_radiation_source 'microfocus sealed tube'
_diffrn_radiation_type MoK\a
_diffrn_radiation_wavelength 0.71073
_diffrn_reflns_av_R_equivalents 0.027
_diffrn_reflns_av_unetI/netI 0.0227
_diffrn_reflns_limit_h_max 12
_diffrn_reflns_limit_h_min -12
_diffrn_reflns_limit_k_max 12
_diffrn_reflns_limit_k_min -12
_diffrn_reflns_limit_l_max 20
_diffrn_reflns_limit_l_min -20
_diffrn_reflns_number 34934
_diffrn_reflns_theta_full 28.35
_diffrn_reflns_theta_max 28.35
_diffrn_reflns_theta_min 1.35
_diffrn_standards_decay_% 0
_diffrn_standards_interval_count 0
_diffrn_standards_interval_time 0
_diffrn_standards_number 0
_exptl_absorpt_coefficient_mu 0.065
_exptl_absorpt_correction_T_max 0.7457
_exptl_absorpt_correction_T_min 0.7296
_exptl_absorpt_correction_type multi-scan
_exptl_absorpt_process_details
;
        [c.f. r.h. blessing, acta cryst. (1995), a51, 33-38]
;
_exptl_crystal_colour colourless
_exptl_crystal_density_diffrn 1.151
_exptl_crystal_density_method 'not measured'
_exptl_crystal_description block
_exptl_crystal_F_000 480
_exptl_crystal_recrystallization_method 'Re-crystallisation from solvent: dichloromethane'
_exptl_crystal_size_max 0.24
_exptl_crystal_size_mid 0.1
_exptl_crystal_size_min 0.08
_refine_diff_density_max 0.286
_refine_diff_density_min -0.209
_refine_diff_density_rms 0.041
_refine_ls_extinction_method none
_refine_ls_goodness_of_fit_ref 1.05
_refine_ls_hydrogen_treatment constr
_refine_ls_matrix_type full
_refine_ls_number_parameters 315
_refine_ls_number_reflns 6369
_refine_ls_number_restraints 0
_refine_ls_restrained_S_all 1.05
_refine_ls_R_factor_all 0.0637
_refine_ls_R_factor_gt 0.0477
_refine_ls_shift/su_max 0.003
_refine_ls_shift/su_mean 0
_refine_ls_structure_factor_coef Fsqd
_refine_ls_weighting_details 'calc w=1/[\s^2^(Fo^2^)+(0.0595P)^2^+0.4979P] where P=(Fo^2^+2Fc^2^)/3'
_refine_ls_weighting_scheme calc
_refine_ls_wR_factor_gt 0.1249
_refine_ls_wR_factor_ref 0.138
_reflns_number_gt 4967
_reflns_number_total 6369
_reflns_threshold_expression >2sigma(I)
_cod_data_source_file c5dt02659h2.cif
_cod_data_source_block DP-II-162
_cod_depositor_comments 'Adding full bibliography for 7036360--7036367.cif.'
_cod_database_code 7036365

loop_
_symmetry_equiv_pos_as_xyz
'x, y, z'
'-x, -y, -z'

loop_
_atom_site_label
_atom_site_type_symbol
_atom_site_fract_x
_atom_site_fract_y
_atom_site_fract_z
_atom_site_U_iso_or_equiv
_atom_site_adp_type
_atom_site_occupancy
_atom_site_symmetry_multiplicity
_atom_site_calc_flag
_atom_site_refinement_flags
C1 C 1.0998(2) 1.03097(17) 0.33519(12) 0.0435(4) Uani 1 1 d .
H1A H 1.1763 1.0653 0.3932 0.052 Uiso 1 1 calc R
H1B H 1.046 1.1063 0.3256 0.052 Uiso 1 1 calc R
C2 C 1.17918(19) 1.00446(17) 0.25926(11) 0.0376(3) Uani 1 1 d .
H2A H 1.1531 1.0602 0.2124 0.045 Uiso 1 1 calc R
H2B H 1.2925 1.0354 0.282 0.045 Uiso 1 1 calc R
C3 C 1.15243(18) 0.74835(17) 0.16179(10) 0.0360(3) Uani 1 1 d .
H3 H 1.2291 0.7875 0.1317 0.043 Uiso 1 1 calc R
C4 C 1.07271(18) 0.59521(17) 0.14353(10) 0.0344(3) Uani 1 1 d .
H4 H 1.0988 0.5321 0.1011 0.041 Uiso 1 1 calc R
C5 C 0.95875(15) 0.53231(15) 0.18415(9) 0.0260(3) Uani 1 1 d .
C6 C 0.80707(15) 0.57766(15) 0.29998(8) 0.0255(3) Uani 1 1 d .
C7 C 0.79994(16) 0.68524(16) 0.36688(9) 0.0314(3) Uani 1 1 d .
H7 H 0.7331 0.6542 0.4042 0.038 Uiso 1 1 calc R
C8 C 0.88511(17) 0.83732(17) 0.38329(10) 0.0349(3) Uani 1 1 d .
H8 H 0.8724 0.9062 0.4285 0.042 Uiso 1 1 calc R
C9 C 1.11663(16) 0.83901(16) 0.22382(9) 0.0297(3) Uani 1 1 d .
C10 C 0.91761(14) 0.62402(14) 0.24877(8) 0.0238(3) Uani 1 1 d .
C11 C 0.98595(16) 0.88237(16) 0.33238(10) 0.0307(3) Uani 1 1 d .
C12 C 1.00241(15) 0.77569(15) 0.26670(9) 0.0261(3) Uani 1 1 d .
C13 C 0.79250(18) 0.32147(18) 0.07367(9) 0.0368(3) Uani 1 1 d .
H13A H 0.7198 0.3784 0.0617 0.055 Uiso 1 1 calc R
H13B H 0.7354 0.2161 0.0652 0.055 Uiso 1 1 calc R
H13C H 0.8604 0.3349 0.0328 0.055 Uiso 1 1 calc R
C14 C 0.99739(18) 0.29256(18) 0.18297(11) 0.0385(4) Uani 1 1 d .
H14A H 1.0581 0.3002 0.1383 0.058 Uiso 1 1 calc R
H14B H 0.9432 0.188 0.1803 0.058 Uiso 1 1 calc R
H14C H 1.0661 0.3351 0.2421 0.058 Uiso 1 1 calc R
C15 C 0.65020(15) 0.36150(15) 0.37043(8) 0.0256(3) Uani 1 1 d .
C16 C 0.50900(15) 0.34543(14) 0.39493(8) 0.0249(3) Uani 1 1 d .
C17 C 0.48568(16) 0.28630(15) 0.46995(9) 0.0287(3) Uani 1 1 d .
H17 H 0.3905 0.2772 0.4858 0.034 Uiso 1 1 calc R
C18 C 0.59683(18) 0.24030(16) 0.52225(9) 0.0333(3) Uani 1 1 d .
C19 C 0.73710(18) 0.26061(17) 0.49946(10) 0.0351(3) Uani 1 1 d .
H19 H 0.8157 0.2322 0.5351 0.042 Uiso 1 1 calc R
C20 C 0.76610(16) 0.32128(17) 0.42600(9) 0.0313(3) Uani 1 1 d .
C21 C 0.38222(16) 0.39556(17) 0.34437(10) 0.0307(3) Uani 1 1 d .
H21A H 0.3349 0.3286 0.2867 0.046 Uiso 1 1 calc R
H21B H 0.4253 0.4966 0.3352 0.046 Uiso 1 1 calc R
H21C H 0.304 0.394 0.3784 0.046 Uiso 1 1 calc R
C22 C 0.5660(2) 0.1713(2) 0.60093(11) 0.0469(4) Uani 1 1 d .
H22A H 0.5668 0.0681 0.5901 0.07 Uiso 1 1 calc R
H22B H 0.4651 0.1743 0.6095 0.07 Uiso 1 1 calc R
H22C H 0.6461 0.2268 0.6543 0.07 Uiso 1 1 calc R
C23 C 0.92102(19) 0.3382(2) 0.40545(11) 0.0447(4) Uani 1 1 d .
H23A H 0.984 0.3003 0.4491 0.067 Uiso 1 1 calc R
H23B H 0.9728 0.4433 0.408 0.067 Uiso 1 1 calc R
H23C H 0.9069 0.2821 0.3459 0.067 Uiso 1 1 calc R
C24 C 0.55526(15) 0.35159(15) 0.19272(8) 0.0249(3) Uani 1 1 d .
C25 C 0.50819(16) 0.19566(15) 0.16373(9) 0.0280(3) Uani 1 1 d .
C26 C 0.39315(17) 0.12878(17) 0.08610(10) 0.0344(3) Uani 1 1 d .
H26 H 0.3641 0.0243 0.0673 0.041 Uiso 1 1 calc R
C27 C 0.31992(17) 0.21033(18) 0.03561(10) 0.0374(3) Uani 1 1 d .
C28 C 0.36707(17) 0.36255(18) 0.06330(10) 0.0342(3) Uani 1 1 d .
H28 H 0.3187 0.4201 0.0291 0.041 Uiso 1 1 calc R
C29 C 0.48340(16) 0.43498(16) 0.13978(9) 0.0281(3) Uani 1 1 d .
C30 C 0.58356(18) 0.09669(16) 0.21198(11) 0.0359(3) Uani 1 1 d .
H30A H 0.5553 0.0927 0.2689 0.054 Uiso 1 1 calc R
H30B H 0.6957 0.1366 0.2226 0.054 Uiso 1 1 calc R
H30C H 0.5485 -0.0034 0.1758 0.054 Uiso 1 1 calc R
C31 C 0.1928(2) 0.1353(2) -0.04724(12) 0.0575(5) Uani 1 1 d .
H31A H 0.2375 0.1027 -0.095 0.086 Uiso 1 1 calc R
H31B H 0.1384 0.2055 -0.0656 0.086 Uiso 1 1 calc R
H31C H 0.1203 0.0493 -0.0348 0.086 Uiso 1 1 calc R
C32 C 0.52237(19) 0.60181(17) 0.16287(11) 0.0379(3) Uani 1 1 d .
H32A H 0.4604 0.6363 0.1167 0.057 Uiso 1 1 calc R
H32B H 0.632 0.6473 0.1667 0.057 Uiso 1 1 calc R
H32C H 0.5 0.6299 0.2201 0.057 Uiso 1 1 calc R
B1 B 0.67741(17) 0.42589(17) 0.28443(10) 0.0246(3) Uani 1 1 d .
N1 N 0.88515(13) 0.37374(13) 0.16535(7) 0.0267(2) Uani 1 1 d .

loop_
_atom_site_aniso_label
_atom_site_aniso_U_11
_atom_site_aniso_U_22
_atom_site_aniso_U_33
_atom_site_aniso_U_23
_atom_site_aniso_U_13
_atom_site_aniso_U_12
C1 0.0532(10) 0.0274(8) 0.0473(9) 0.0027(7) 0.0191(8) 0.0048(7)
C2 0.0381(8) 0.0303(7) 0.0437(9) 0.0107(6) 0.0112(7) 0.0065(6)
C3 0.0350(8) 0.0386(8) 0.0354(8) 0.0093(6) 0.0172(6) 0.0057(6)
C4 0.0381(8) 0.0368(8) 0.0304(7) 0.0042(6) 0.0165(6) 0.0099(6)
C5 0.0258(6) 0.0297(7) 0.0226(6) 0.0048(5) 0.0058(5) 0.0087(5)
C6 0.0226(6) 0.0310(7) 0.0220(6) 0.0037(5) 0.0048(5) 0.0078(5)
C7 0.0276(7) 0.0365(8) 0.0278(7) 0.0002(6) 0.0100(5) 0.0061(6)
C8 0.0347(8) 0.0344(8) 0.0327(7) -0.0041(6) 0.0096(6) 0.0096(6)
C9 0.0284(7) 0.0307(7) 0.0294(7) 0.0098(6) 0.0056(5) 0.0072(6)
C10 0.0217(6) 0.0289(7) 0.0199(6) 0.0044(5) 0.0028(5) 0.0080(5)
C11 0.0304(7) 0.0281(7) 0.0310(7) 0.0028(6) 0.0039(6) 0.0085(6)
C12 0.0230(6) 0.0300(7) 0.0248(6) 0.0057(5) 0.0037(5) 0.0086(5)
C13 0.0385(8) 0.0417(8) 0.0238(7) -0.0002(6) 0.0070(6) 0.0048(7)
C14 0.0366(8) 0.0383(8) 0.0472(9) 0.0096(7) 0.0150(7) 0.0178(7)
C15 0.0238(6) 0.0289(7) 0.0220(6) 0.0029(5) 0.0033(5) 0.0073(5)
C16 0.0243(6) 0.0244(6) 0.0227(6) 0.0013(5) 0.0035(5) 0.0051(5)
C17 0.0282(7) 0.0305(7) 0.0258(6) 0.0031(5) 0.0083(5) 0.0061(5)
C18 0.0432(8) 0.0336(7) 0.0232(7) 0.0059(6) 0.0069(6) 0.0123(6)
C19 0.0383(8) 0.0435(8) 0.0265(7) 0.0087(6) 0.0026(6) 0.0200(7)
C20 0.0293(7) 0.0397(8) 0.0254(7) 0.0044(6) 0.0041(5) 0.0140(6)
C21 0.0245(6) 0.0378(8) 0.0310(7) 0.0082(6) 0.0063(5) 0.0109(6)
C22 0.0608(11) 0.0534(10) 0.0345(8) 0.0208(8) 0.0154(8) 0.0220(9)
C23 0.0341(8) 0.0730(12) 0.0353(8) 0.0140(8) 0.0080(7) 0.0285(8)
C24 0.0221(6) 0.0301(7) 0.0224(6) 0.0055(5) 0.0068(5) 0.0064(5)
C25 0.0262(6) 0.0311(7) 0.0260(7) 0.0060(5) 0.0079(5) 0.0060(5)
C26 0.0333(7) 0.0315(7) 0.0306(7) 0.0020(6) 0.0053(6) 0.0008(6)
C27 0.0308(7) 0.0466(9) 0.0270(7) 0.0041(6) 0.0019(6) 0.0040(7)
C28 0.0316(7) 0.0450(9) 0.0265(7) 0.0109(6) 0.0039(6) 0.0128(6)
C29 0.0269(7) 0.0344(7) 0.0244(6) 0.0074(5) 0.0078(5) 0.0093(6)
C30 0.0375(8) 0.0307(7) 0.0386(8) 0.0076(6) 0.0072(6) 0.0101(6)
C31 0.0498(11) 0.0618(12) 0.0391(9) 0.0003(8) -0.0126(8) 0.0022(9)
C32 0.0431(9) 0.0357(8) 0.0352(8) 0.0096(6) 0.0036(7) 0.0154(7)
B1 0.0221(7) 0.0282(7) 0.0254(7) 0.0039(6) 0.0066(5) 0.0107(6)
N1 0.0267(6) 0.0283(6) 0.0245(5) 0.0029(4) 0.0062(4) 0.0084(5)

loop_
_atom_type_symbol
_atom_type_description
_atom_type_scat_dispersion_real
_atom_type_scat_dispersion_imag
_atom_type_scat_source
C C 0.0033 0.0016 'International Tables Vol C Tables 4.2.6.8 and 6.1.1.4'
H H 0 0 'International Tables Vol C Tables 4.2.6.8 and 6.1.1.4'
B B 0.0013 0.0007 'International Tables Vol C Tables 4.2.6.8 and 6.1.1.4'
N N 0.0061 0.0033 'International Tables Vol C Tables 4.2.6.8 and 6.1.1.4'

loop_
_geom_angle_atom_site_label_1
_geom_angle_atom_site_label_2
_geom_angle_atom_site_label_3
_geom_angle
C11 C1 C2 105.34(12)
C11 C1 H1A 110.7
C2 C1 H1A 110.7
C11 C1 H1B 110.7
C2 C1 H1B 110.7
H1A C1 H1B 108.8
C9 C2 C1 104.60(12)
C9 C2 H2A 110.8
C1 C2 H2A 110.8
C9 C2 H2B 110.8
C1 C2 H2B 110.8
H2A C2 H2B 108.9
C9 C3 C4 118.37(13)
C9 C3 H3 120.8
C4 C3 H3 120.8
C5 C4 C3 123.41(13)
C5 C4 H4 118.3
C3 C4 H4 118.3
C4 C5 C10 119.67(13)
C4 C5 N1 120.97(12)
C10 C5 N1 119.30(11)
C7 C6 C10 116.91(12)
C7 C6 B1 113.78(12)
C10 C6 B1 128.88(11)
C6 C7 C8 124.74(13)
C6 C7 H7 117.6
C8 C7 H7 117.6
C11 C8 C7 118.22(13)
C11 C8 H8 120.9
C7 C8 H8 120.9
C3 C9 C12 118.68(13)
C3 C9 C2 131.97(13)
C12 C9 C2 109.34(13)
C12 C10 C5 115.18(12)
C12 C10 C6 117.35(12)
C5 C10 C6 127.37(12)
C8 C11 C12 118.89(13)
C8 C11 C1 132.15(14)
C12 C11 C1 108.82(13)
C9 C12 C10 124.65(12)
C9 C12 C11 111.59(13)
C10 C12 C11 123.74(12)
N1 C13 H13A 109.5
N1 C13 H13B 109.5
H13A C13 H13B 109.5
N1 C13 H13C 109.5
H13A C13 H13C 109.5
H13B C13 H13C 109.5
N1 C14 H14A 109.5
N1 C14 H14B 109.5
H14A C14 H14B 109.5
N1 C14 H14C 109.5
H14A C14 H14C 109.5
H14B C14 H14C 109.5
C16 C15 C20 117.77(12)
C16 C15 B1 120.55(12)
C20 C15 B1 121.67(12)
C17 C16 C15 119.94(12)
C17 C16 C21 117.88(12)
C15 C16 C21 122.13(12)
C18 C17 C16 122.31(13)
C18 C17 H17 118.8
C16 C17 H17 118.8
C19 C18 C17 117.47(13)
C19 C18 C22 121.42(14)
C17 C18 C22 121.11(14)
C18 C19 C20 122.07(13)
C18 C19 H19 119
C20 C19 H19 119
C19 C20 C15 120.33(13)
C19 C20 C23 118.67(13)
C15 C20 C23 120.96(13)
C16 C21 H21A 109.5
C16 C21 H21B 109.5
H21A C21 H21B 109.5
C16 C21 H21C 109.5
H21A C21 H21C 109.5
H21B C21 H21C 109.5
C18 C22 H22A 109.5
C18 C22 H22B 109.5
H22A C22 H22B 109.5
C18 C22 H22C 109.5
H22A C22 H22C 109.5
H22B C22 H22C 109.5
C20 C23 H23A 109.5
C20 C23 H23B 109.5
H23A C23 H23B 109.5
C20 C23 H23C 109.5
H23A C23 H23C 109.5
H23B C23 H23C 109.5
C29 C24 C25 117.70(12)
C29 C24 B1 122.19(12)
C25 C24 B1 120.01(12)
C26 C25 C24 120.23(13)
C26 C25 C30 117.48(13)
C24 C25 C30 122.23(12)
C27 C26 C25 121.96(14)
C27 C26 H26 119
C25 C26 H26 119
C28 C27 C26 117.80(13)
C28 C27 C31 121.03(15)
C26 C27 C31 121.17(15)
C27 C28 C29 122.39(14)
C27 C28 H28 118.8
C29 C28 H28 118.8
C28 C29 C24 119.88(13)
C28 C29 C32 116.86(13)
C24 C29 C32 123.23(12)
C25 C30 H30A 109.5
C25 C30 H30B 109.5
H30A C30 H30B 109.5
C25 C30 H30C 109.5
H30A C30 H30C 109.5
H30B C30 H30C 109.5
C27 C31 H31A 109.5
C27 C31 H31B 109.5
H31A C31 H31B 109.5
C27 C31 H31C 109.5
H31A C31 H31C 109.5
H31B C31 H31C 109.5
C29 C32 H32A 109.5
C29 C32 H32B 109.5
H32A C32 H32B 109.5
C29 C32 H32C 109.5
H32A C32 H32C 109.5
H32B C32 H32C 109.5
C6 B1 C24 123.87(12)
C6 B1 C15 116.41(11)
C24 B1 C15 118.67(11)
C5 N1 C14 111.68(11)
C5 N1 C13 111.67(11)
C14 N1 C13 109.88(12)

loop_
_geom_bond_atom_site_label_1
_geom_bond_atom_site_label_2
_geom_bond_distance
C1 C11 1.513(2)
C1 C2 1.546(2)
C1 H1A 0.99
C1 H1B 0.99
C2 C9 1.514(2)
C2 H2A 0.99
C2 H2B 0.99
C3 C9 1.367(2)
C3 C4 1.411(2)
C3 H3 0.95
C4 C5 1.3811(19)
C4 H4 0.95
C5 C10 1.4287(18)
C5 N1 1.4465(17)
C6 C7 1.3940(19)
C6 C10 1.4370(18)
C6 B1 1.569(2)
C7 C8 1.415(2)
C7 H7 0.95
C8 C11 1.365(2)
C8 H8 0.95
C9 C12 1.4078(19)
C10 C12 1.4100(19)
C11 C12 1.4122(19)
C13 N1 1.4653(18)
C13 H13A 0.98
C13 H13B 0.98
C13 H13C 0.98
C14 N1 1.4624(18)
C14 H14A 0.98
C14 H14B 0.98
C14 H14C 0.98
C15 C16 1.4132(18)
C15 C20 1.4145(19)
C15 B1 1.586(2)
C16 C17 1.3960(19)
C16 C21 1.5080(19)
C17 C18 1.390(2)
C17 H17 0.95
C18 C19 1.389(2)
C18 C22 1.509(2)
C19 C20 1.392(2)
C19 H19 0.95
C20 C23 1.508(2)
C21 H21A 0.98
C21 H21B 0.98
C21 H21C 0.98
C22 H22A 0.98
C22 H22B 0.98
C22 H22C 0.98
C23 H23A 0.98
C23 H23B 0.98
C23 H23C 0.98
C24 C29 1.4145(19)
C24 C25 1.4173(19)
C24 B1 1.5856(19)
C25 C26 1.3956(19)
C25 C30 1.510(2)
C26 C27 1.387(2)
C26 H26 0.95
C27 C28 1.382(2)
C27 C31 1.513(2)
C28 C29 1.398(2)
C28 H28 0.95
C29 C32 1.512(2)
C30 H30A 0.98
C30 H30B 0.98
C30 H30C 0.98
C31 H31A 0.98
C31 H31B 0.98
C31 H31C 0.98
C32 H32A 0.98
C32 H32B 0.98
C32 H32C 0.98
